data_7060242
loop_
_publ_author_name
'Lemes, Maykon Alves'
'do Nascimento Neto, Jos\'e Ant\^onio'
'Fernandes Guimar\~aes, Freddy'
'Maia, Lauro June Queiroz'
'de Santana, Ricardo Costa'
'Terra Martins, Felipe'

_publ_section_title
;
 Secondary ligands and the intramolecular hydrogen bonds drive
 photoluminescence quantum yields from aminopyrazine coordination polymers
;
_journal_issue 46
_journal_name_full 'New Journal of Chemistry'
_journal_page_first 20259
_journal_page_last 20266
_journal_paper_doi 10.1039/D0NJ04558F
_journal_volume 44
_journal_year 2020
_chemical_formula_sum 'C4 H17 N5 O12 Zn'
_chemical_formula_weight 392.62
_space_group_crystal_system triclinic
_space_group_IT_number 2
_space_group_name_Hall '-P 1'
_space_group_name_H-M_alt 'P -1'
_atom_sites_solution_hydrogens mixed
_audit_creation_method SHELXL-2014
_audit_update_record
;
2020-10-21 deposited with the CCDC.	2020-11-02 downloaded from the CCDC.
;
_cell_angle_alpha 64.685(3)
_cell_angle_beta 84.284(3)
_cell_angle_gamma 86.291(3)
_cell_formula_units_Z 1
_cell_length_a 7.0956(5)
_cell_length_b 7.2718(5)
_cell_length_c 7.8386(5)
_cell_measurement_reflns_used 2514
_cell_measurement_temperature 296(2)
_cell_measurement_theta_max 25.769
_cell_measurement_theta_min 2.884
_cell_volume 363.69(4)
_computing_structure_refinement 'SHELXL-2014 (Sheldrick, 2014)'
_diffrn_ambient_temperature 296(2)
_diffrn_measured_fraction_theta_full 0.978
_diffrn_measured_fraction_theta_max 0.963
_diffrn_measurement_device_type 'Bruker APEX-II CCD'
_diffrn_measurement_method '\f and \w scans'
_diffrn_radiation_type MoK\a
_diffrn_radiation_wavelength 0.71073
_diffrn_reflns_av_R_equivalents 0.0595
_diffrn_reflns_av_unetI/netI 0.0624
_diffrn_reflns_Laue_measured_fraction_full 0.978
_diffrn_reflns_Laue_measured_fraction_max 0.963
_diffrn_reflns_limit_h_max 8
_diffrn_reflns_limit_h_min -8
_diffrn_reflns_limit_k_max 8
_diffrn_reflns_limit_k_min -8
_diffrn_reflns_limit_l_max 9
_diffrn_reflns_limit_l_min -9
_diffrn_reflns_number 2514
_diffrn_reflns_point_group_measured_fraction_full 0.978
_diffrn_reflns_point_group_measured_fraction_max 0.963
_diffrn_reflns_theta_full 25.000
_diffrn_reflns_theta_max 25.769
_diffrn_reflns_theta_min 2.884
_exptl_absorpt_coefficient_mu 1.761
_exptl_absorpt_correction_T_max 0.810
_exptl_absorpt_correction_T_min 0.728
_exptl_absorpt_correction_type multi-scan
_exptl_absorpt_process_details 'Blessing, R. H. (1995) Acta Cryst., A51, 33-38'
_exptl_crystal_colour colorless
_exptl_crystal_density_diffrn 1.793
_exptl_crystal_description block
_exptl_crystal_F_000 202
_exptl_crystal_size_max 0.15
_exptl_crystal_size_mid 0.15
_exptl_crystal_size_min 0.12
_refine_diff_density_max 1.042
_refine_diff_density_min -1.121
_refine_diff_density_rms 0.143
_refine_ls_extinction_method none
_refine_ls_goodness_of_fit_ref 1.086
_refine_ls_hydrogen_treatment constr
_refine_ls_matrix_type full
_refine_ls_number_parameters 106
_refine_ls_number_reflns 1346
_refine_ls_number_restraints 0
_refine_ls_restrained_S_all 1.086
_refine_ls_R_factor_all 0.0518
_refine_ls_R_factor_gt 0.0488
_refine_ls_shift/su_max 0.000
_refine_ls_shift/su_mean 0.000
_refine_ls_structure_factor_coef Fsqd
_refine_ls_weighting_details 'w=1/[\s^2^(Fo^2^)+(0.1143P)^2^] where P=(Fo^2^+2Fc^2^)/3'
_refine_ls_weighting_scheme calc
_refine_ls_wR_factor_gt 0.1479
_refine_ls_wR_factor_ref 0.1491
_reflns_Friedel_coverage 0.000
_reflns_number_gt 1291
_reflns_number_total 1346
_reflns_threshold_expression 'I > 2\s(I)'
_cod_data_source_file d0nj04558f1.cif
_cod_data_source_block compd_2
_cod_database_code 7060242
_shelx_space_group_comment
;
The symmetry employed for this shelxl refinement is uniquely defined
by the following loop, which should always be used as a source of
symmetry information in preference to the above space-group names.
They are only intended as comments.
;
_shelxl_version_number 2014-3

loop_
_space_group_symop_operation_xyz
'x, y, z'
'-x, -y, -z'

loop_
_atom_site_label
_atom_site_type_symbol
_atom_site_fract_x
_atom_site_fract_y
_atom_site_fract_z
_atom_site_U_iso_or_equiv
_atom_site_adp_type
_atom_site_occupancy
_atom_site_site_symmetry_order
_atom_site_calc_flag
_atom_site_refinement_flags_posn
_atom_site_refinement_flags_adp
_atom_site_refinement_flags_occupancy
_atom_site_disorder_assembly
_atom_site_disorder_group
Zn1 Zn 0.0000 0.0000 0.5000 0.0259(3) Uani 1 2 d S . P . .
O1W O 0.2493(4) 0.0521(4) 0.3316(4) 0.0362(6) Uani 1 1 d . . . . .
H1W H 0.2451 0.1378 0.2165 0.054 Uiso 1 1 d R U . . .
H2W H 0.3292 0.0925 0.3814 0.054 Uiso 1 1 d R U . . .
O2W O -0.1561(4) 0.1152(4) 0.2560(4) 0.0350(6) Uani 1 1 d . . . . .
H3W H -0.2254 0.1877 0.2994 0.053 Uiso 1 1 d R U . . .
H4W H -0.1881 0.0415 0.2041 0.053 Uiso 1 1 d R U . . .
O3W O -0.4768(4) 0.2867(5) 0.3455(4) 0.0400(7) Uani 1 1 d . . . . .
H5W H -0.5096 0.2846 0.4536 0.060 Uiso 1 1 d R U . . .
H6W H -0.5263 0.3951 0.2657 0.060 Uiso 1 1 d R U . . .
O3 O 0.2569(5) 0.0845(6) 0.9625(5) 0.0567(9) Uani 1 1 d . . . . .
N1 N -0.0102(4) 0.3133(5) 0.4891(5) 0.0298(7) Uani 1 1 d . . . . .
N2 N 0.3665(6) 0.2274(6) 0.8665(5) 0.0434(9) Uani 1 1 d . . . . .
C1 C 0.0478(5) 0.4826(6) 0.3359(6) 0.0321(8) Uani 1 1 d . . . . .
H1 H 0.0809 0.4766 0.2205 0.038 Uiso 0.5 1 d R U P A 1
O2 O 0.4363(7) 0.3201(6) 0.9445(6) 0.0747(12) Uani 1 1 d . . . . .
C2 C -0.0569(6) 0.3335(6) 0.6497(6) 0.0330(8) Uani 1 1 d . . . . .
H2 H -0.0974 0.2194 0.7570 0.040 Uiso 1 1 calc R U . . .
O1 O 0.3953(7) 0.2771(7) 0.6973(5) 0.0761(13) Uani 1 1 d . . . . .
N3 N 0.0791(12) 0.4860(11) 0.1598(10) 0.0435(18) Uani 0.5 1 d . . P B 2
H3A H 0.0621 0.3785 0.1439 0.052 Uiso 0.5 1 calc R U P B 2
H3B H 0.1160 0.5957 0.0647 0.052 Uiso 0.5 1 calc R U P B 2

loop_
_atom_site_aniso_label
_atom_site_aniso_U_11
_atom_site_aniso_U_22
_atom_site_aniso_U_33
_atom_site_aniso_U_23
_atom_site_aniso_U_13
_atom_site_aniso_U_12
Zn1 0.0288(4) 0.0219(4) 0.0304(4) -0.0143(3) 0.0015(2) -0.0062(2)
O1W 0.0349(14) 0.0370(15) 0.0404(15) -0.0200(13) 0.0052(11) -0.0131(12)
O2W 0.0438(16) 0.0303(14) 0.0388(15) -0.0210(12) -0.0090(12) 0.0004(12)
O3W 0.0426(16) 0.0404(16) 0.0408(16) -0.0200(13) -0.0032(12) -0.0066(13)
O3 0.074(2) 0.0479(19) 0.051(2) -0.0225(16) 0.0023(17) -0.0252(17)
N1 0.0332(16) 0.0254(16) 0.0364(17) -0.0184(14) 0.0005(13) -0.0066(13)
N2 0.053(2) 0.044(2) 0.040(2) -0.0243(18) -0.0020(17) -0.0034(18)
C1 0.037(2) 0.0273(19) 0.036(2) -0.0180(16) 0.0020(16) -0.0053(16)
O2 0.117(4) 0.061(2) 0.051(2) -0.0228(19) -0.010(2) -0.042(2)
C2 0.041(2) 0.0270(19) 0.0334(19) -0.0150(16) 0.0009(16) -0.0095(16)
O1 0.096(3) 0.098(3) 0.040(2) -0.038(2) 0.0136(19) -0.018(3)
N3 0.071(5) 0.023(3) 0.041(4) -0.019(3) 0.008(3) -0.010(3)

loop_
_atom_type_symbol
_atom_type_description
_atom_type_scat_dispersion_real
_atom_type_scat_dispersion_imag
_atom_type_scat_source
C C 0.0033 0.0016 'International Tables Vol C Tables 4.2.6.8 and 6.1.1.4'
N N 0.0061 0.0033 'International Tables Vol C Tables 4.2.6.8 and 6.1.1.4'
O O 0.0106 0.0060 'International Tables Vol C Tables 4.2.6.8 and 6.1.1.4'
Zn Zn 0.2839 1.4301 'International Tables Vol C Tables 4.2.6.8 and 6.1.1.4'
H H 0.0000 0.0000 'International Tables Vol C Tables 4.2.6.8 and 6.1.1.4'

loop_
_geom_angle_atom_site_label_1
_geom_angle_atom_site_label_2
_geom_angle_atom_site_label_3
_geom_angle
_geom_angle_site_symmetry_1
_geom_angle_site_symmetry_3
_geom_angle_publ_flag
O1W Zn1 O1W 180.0 . 2_556 ?
O1W Zn1 O2W 89.69(11) . 2_556 ?
O1W Zn1 O2W 90.31(11) 2_556 2_556 ?
O1W Zn1 O2W 90.31(11) . . ?
O1W Zn1 O2W 89.69(11) 2_556 . ?
O2W Zn1 O2W 180.0 2_556 . ?
O1W Zn1 N1 87.53(11) . 2_556 ?
O1W Zn1 N1 92.47(11) 2_556 2_556 ?
O2W Zn1 N1 88.63(11) 2_556 2_556 ?
O2W Zn1 N1 91.37(11) . 2_556 ?
O1W Zn1 N1 92.47(11) . . ?
O1W Zn1 N1 87.53(11) 2_556 . ?
O2W Zn1 N1 91.37(11) 2_556 . ?
O2W Zn1 N1 88.63(11) . . ?
N1 Zn1 N1 180.0 2_556 . ?
C2 N1 C1 116.7(3) . . ?
C2 N1 Zn1 118.2(3) . . ?
C1 N1 Zn1 124.6(2) . . ?
O1 N2 O2 121.5(4) . . ?
O1 N2 O3 119.1(4) . . ?
O2 N2 O3 119.3(4) . . ?
N1 C1 N3 121.9(4) . . ?
N1 C1 C2 120.1(3) . 2_566 ?
N3 C1 C2 117.6(4) . 2_566 ?
N1 C2 C1 123.2(4) . 2_566 ?

loop_
_geom_bond_atom_site_label_1
_geom_bond_atom_site_label_2
_geom_bond_distance
_geom_bond_site_symmetry_2
_geom_bond_publ_flag
Zn1 O1W 2.052(3) . ?
Zn1 O1W 2.052(3) 2_556 ?
Zn1 O2W 2.126(3) 2_556 ?
Zn1 O2W 2.126(3) . ?
Zn1 N1 2.240(3) 2_556 ?
Zn1 N1 2.240(3) . ?
O3 N2 1.253(5) . ?
N1 C2 1.335(5) . ?
N1 C1 1.353(5) . ?
N2 O1 1.216(5) . ?
N2 O2 1.237(5) . ?
C1 N3 1.366(8) . ?
C1 C2 1.396(5) 2_566 ?
C2 C1 1.396(5) 2_566 ?
